data_7713215
loop_
_publ_author_name
'Yin, Zhaoyang'
'Hu, Lijincao'
'Huang, Wei'
'Liu, Yuji'
'Tang, Yongxing'

_publ_section_title
;
 Triazole-Induced Planarization of A Twisted Tetrazole-based Molecule
 towards Energetic Materials With Improved Thermostability and
 Insensitivity
;
_journal_name_full 'Dalton Transactions'
_journal_paper_doi 10.1039/D3DT01416A
_journal_year 2023
_chemical_formula_moiety 'C3 H2 N10 O2, 2(H4 N O), H2 O'
_chemical_formula_sum 'C3 H12 N12 O5'
_chemical_formula_weight 296.25
_chemical_name_systematic 123
_space_group_crystal_system monoclinic
_space_group_IT_number 9
_space_group_name_Hall 'C -2yc'
_space_group_name_H-M_alt 'C 1 c 1'
_atom_sites_solution_hydrogens mixed
_atom_sites_solution_primary iterative
_audit_creation_date 2023-02-07
_audit_creation_method
;
Olex2 1.2
(compiled 2018.05.29 svn.r3508 for OlexSys, GUI svn.r5506)
;
_audit_update_record
;
2023-02-15 deposited with the CCDC.	2023-05-31 downloaded from the CCDC.
;
_cell_angle_alpha 90
_cell_angle_beta 93.1820(10)
_cell_angle_gamma 90
_cell_formula_units_Z 4
_cell_length_a 3.66370(10)
_cell_length_b 24.8780(5)
_cell_length_c 12.5043(3)
_cell_measurement_reflns_used 5122
_cell_measurement_temperature 193.00
_cell_measurement_theta_max 68.094
_cell_measurement_theta_min 3.553
_cell_volume 1137.95(5)
_computing_cell_refinement 'SAINT V8.40B (?, 2016)'
_computing_data_reduction 'SAINT V8.40B (?, 2016)'
_computing_molecular_graphics 'Olex2 (Dolomanov et al., 2009)'
_computing_publication_material 'Olex2 (Dolomanov et al., 2009)'
_computing_structure_refinement 'ShelXL (Sheldrick, 2015)'
_computing_structure_solution 'olex2.solve (Bourhis et al., 2015)'
_diffrn_ambient_temperature 193.0
_diffrn_measured_fraction_theta_full 1.000
_diffrn_measured_fraction_theta_max 0.999
_diffrn_measurement_device_type 'Bruker D8 VENTURE'
_diffrn_radiation_type CuK\a
_diffrn_radiation_wavelength 1.54184
_diffrn_reflns_av_R_equivalents 0.0261
_diffrn_reflns_av_unetI/netI 0.0255
_diffrn_reflns_Laue_measured_fraction_full 1.000
_diffrn_reflns_Laue_measured_fraction_max 0.999
_diffrn_reflns_limit_h_max 4
_diffrn_reflns_limit_h_min -4
_diffrn_reflns_limit_k_max 29
_diffrn_reflns_limit_k_min -29
_diffrn_reflns_limit_l_max 14
_diffrn_reflns_limit_l_min -15
_diffrn_reflns_number 6934
_diffrn_reflns_point_group_measured_fraction_full 0.962
_diffrn_reflns_point_group_measured_fraction_max 0.958
_diffrn_reflns_theta_full 67.684
_diffrn_reflns_theta_max 68.097
_diffrn_reflns_theta_min 3.553
_exptl_absorpt_coefficient_mu 1.362
_exptl_absorpt_correction_T_max 0.5849
_exptl_absorpt_correction_T_min 0.5077
_exptl_absorpt_correction_type multi-scan
_exptl_absorpt_process_details
;
 SADABS 2016/2: Krause, L., Herbst-Irmer, R., Sheldrick G.M. & Stalke D.,
 J. Appl. Cryst. 48 (2015) 3-10
;
_exptl_crystal_colour 'clear light colourless'
_exptl_crystal_colour_lustre clear
_exptl_crystal_colour_modifier light
_exptl_crystal_colour_primary colourless
_exptl_crystal_density_diffrn 1.729
_exptl_crystal_description block
_exptl_crystal_F_000 616
_exptl_crystal_size_max 0.13
_exptl_crystal_size_mid 0.12
_exptl_crystal_size_min 0.11
_refine_diff_density_max 0.150
_refine_diff_density_min -0.222
_refine_diff_density_rms 0.043
_refine_ls_abs_structure_details
;
 Flack x determined using 916 quotients [(I+)-(I-)]/[(I+)+(I-)]
 (Parsons, Flack and Wagner, Acta Cryst. B69 (2013) 249-259).
;
_refine_ls_abs_structure_Flack 0.14(11)
_refine_ls_extinction_method none
_refine_ls_goodness_of_fit_ref 1.091
_refine_ls_hydrogen_treatment mixed
_refine_ls_matrix_type full
_refine_ls_number_parameters 196
_refine_ls_number_reflns 2007
_refine_ls_number_restraints 3
_refine_ls_restrained_S_all 1.092
_refine_ls_R_factor_all 0.0248
_refine_ls_R_factor_gt 0.0243
_refine_ls_shift/su_max 0.001
_refine_ls_shift/su_mean 0.000
_refine_ls_structure_factor_coef Fsqd
_refine_ls_weighting_details 'w=1/[\s^2^(Fo^2^)+(0.0328P)^2^+0.2948P] where P=(Fo^2^+2Fc^2^)/3'
_refine_ls_weighting_scheme calc
_refine_ls_wR_factor_gt 0.0592
_refine_ls_wR_factor_ref 0.0597
_reflns_Friedel_coverage 0.906
_reflns_Friedel_fraction_full 0.923
_reflns_Friedel_fraction_max 0.917
_reflns_number_gt 1972
_reflns_number_total 2007
_reflns_threshold_expression 'I > 2\s(I)'
_cod_data_source_file d3dt01416a2.cif
_cod_data_source_block cu_20221114_zm_nlg_2_0m
_cod_database_code 7713215
_shelx_shelxl_version_number 2014/7
_shelx_space_group_comment
;
The symmetry employed for this shelxl refinement is uniquely defined
by the following loop, which should always be used as a source of
symmetry information in preference to the above space-group names.
They are only intended as comments.
;
_shelx_estimated_absorpt_t_max 0.865
_shelx_estimated_absorpt_t_min 0.843
_olex2_refinement_description
;
1. Fixed Uiso
 At 1.2 times of:
  All N(H,H) groups
 At 1.5 times of:
  All O(H) groups, All O(H,H) groups
2. Restrained distances
 N12-H12C \\sim N12-H12B
 with sigma of 0.02
3.a Free rotating group:
 O5(H5A,H5B)
3.b Rotating group:
 N12(H12A,H12B), N11(H11A,H11B)
3.c X=CH2 refined with riding coordinates:
 N8(H8A,H8B)
3.d Idealised tetrahedral OH refined as rotating group:
 O1(H1), O4(H4)
;
_olex2_submission_special_instructions 'No special instructions were received'

loop_
_space_group_symop_operation_xyz
'x, y, z'
'x, -y, z+1/2'
'x+1/2, y+1/2, z'
'x+1/2, -y+1/2, z+1/2'

loop_
_atom_site_label
_atom_site_type_symbol
_atom_site_fract_x
_atom_site_fract_y
_atom_site_fract_z
_atom_site_U_iso_or_equiv
_atom_site_adp_type
_atom_site_occupancy
_atom_site_site_symmetry_order
_atom_site_calc_flag
_atom_site_refinement_flags_posn
_atom_site_refinement_flags_adp
_atom_site_refinement_flags_occupancy
_atom_site_disorder_assembly
_atom_site_disorder_group
C1 C 0.4471(6) 0.64327(9) 0.50173(18) 0.0156(5) Uani 1 1 d . . . . .
N1 N 0.4973(5) 0.72750(8) 0.50554(16) 0.0205(5) Uani 1 1 d . . . . .
O1 O 0.9728(4) 0.59794(6) 0.74719(14) 0.0206(4) Uani 1 1 d . . . . .
H1 H 0.9024 0.6189 0.6976 0.031 Uiso 1 1 calc GR . . . .
C2 C 0.1854(6) 0.57528(9) 0.37336(18) 0.0165(5) Uani 1 1 d . . . . .
N2 N 0.6592(6) 0.70862(8) 0.59273(16) 0.0205(5) Uani 1 1 d . . . . .
O2 O 0.7437(5) 0.46315(7) 0.63007(15) 0.0312(5) Uani 1 1 d . . . . .
C3 C 0.3797(6) 0.50686(9) 0.46137(18) 0.0151(4) Uani 1 1 d . . . . .
N3 N 0.6317(5) 0.65443(7) 0.59284(16) 0.0184(4) Uani 1 1 d . . . . .
O3 O 0.6836(5) 0.38385(6) 0.55910(15) 0.0255(4) Uani 1 1 d . . . . .
N4 N 0.3566(6) 0.68683(7) 0.44391(16) 0.0201(5) Uani 1 1 d . . . . .
N5 N 0.3562(5) 0.59145(8) 0.46742(16) 0.0170(4) Uani 1 1 d . . . . .
N6 N 0.4883(5) 0.54661(7) 0.52575(17) 0.0170(4) Uani 1 1 d . . . . .
N7 N 0.1938(5) 0.52191(8) 0.36742(16) 0.0175(4) Uani 1 1 d . . . . .
N8 N 0.0293(6) 0.60864(8) 0.30108(16) 0.0228(5) Uani 1 1 d . . . . .
H8A H -0.0822 0.5957 0.2424 0.027 Uiso 1 1 calc R . . . .
H8B H 0.0378 0.6436 0.3120 0.027 Uiso 1 1 calc R . . . .
N9 N 0.6226(5) 0.43424(8) 0.55511(17) 0.0190(4) Uani 1 1 d . . . . .
N10 N 0.4370(5) 0.45179(7) 0.47045(16) 0.0182(4) Uani 1 1 d . . . . .
N12 N 0.7327(5) 0.55343(7) 0.74908(17) 0.0178(4) Uani 1 1 d D . . . .
H12A H 0.8470 0.5259 0.7805 0.021 Uiso 1 1 d GR . . . .
H12B H 0.5395 0.5617 0.7850 0.021 Uiso 1 1 d DGR . . . .
H12C H 0.664(9) 0.5428(12) 0.679(2) 0.038(9) Uiso 1 1 d D . . . .
O4 O 0.4488(5) 0.31360(7) 0.35094(16) 0.0287(4) Uani 1 1 d . . . . .
H4 H 0.3574 0.2888 0.3124 0.043 Uiso 1 1 calc GR . . . .
N11 N 0.1960(5) 0.32985(8) 0.42516(17) 0.0207(4) Uani 1 1 d . . . . .
H11A H 0.0934 0.3015 0.4543 0.025 Uiso 1 1 d GR . . . .
H11B H 0.3071 0.3492 0.4769 0.025 Uiso 1 1 d GR . . . .
H11C H 0.013(9) 0.3510(12) 0.389(3) 0.027(7) Uiso 1 1 d . . . . .
O5 O 0.1127(5) 0.23507(8) 0.25050(15) 0.0298(4) Uani 1 1 d . . . . .
H5A H -0.0352 0.2478 0.1998 0.045 Uiso 1 1 d G . . . .
H5B H -0.0297 0.2193 0.2942 0.045 Uiso 1 1 d G . . . .

loop_
_atom_site_aniso_label
_atom_site_aniso_U_11
_atom_site_aniso_U_22
_atom_site_aniso_U_33
_atom_site_aniso_U_23
_atom_site_aniso_U_13
_atom_site_aniso_U_12
C1 0.0171(11) 0.0159(11) 0.0137(12) 0.0002(8) -0.0003(9) -0.0010(8)
N1 0.0269(11) 0.0147(10) 0.0197(11) 0.0000(8) -0.0017(9) -0.0020(8)
O1 0.0229(8) 0.0153(8) 0.0227(9) 0.0032(7) -0.0058(7) -0.0032(6)
C2 0.0168(10) 0.0172(11) 0.0153(11) -0.0010(9) -0.0010(9) -0.0018(9)
N2 0.0269(11) 0.0152(9) 0.0192(10) -0.0009(8) -0.0006(9) -0.0019(8)
O2 0.0511(12) 0.0189(9) 0.0215(10) -0.0049(7) -0.0169(9) 0.0030(8)
C3 0.0156(10) 0.0162(10) 0.0135(10) -0.0003(9) 0.0003(9) -0.0021(9)
N3 0.0239(10) 0.0139(9) 0.0169(10) -0.0004(8) -0.0024(8) -0.0023(8)
O3 0.0337(10) 0.0136(8) 0.0283(10) -0.0010(7) -0.0086(8) 0.0019(7)
N4 0.0251(11) 0.0162(10) 0.0185(11) 0.0007(8) -0.0022(9) -0.0013(8)
N5 0.0218(10) 0.0136(9) 0.0151(10) 0.0020(7) -0.0026(8) -0.0014(8)
N6 0.0232(11) 0.0137(10) 0.0138(10) 0.0016(7) -0.0027(8) -0.0002(7)
N7 0.0188(10) 0.0169(9) 0.0163(10) -0.0013(8) -0.0028(8) -0.0017(7)
N8 0.0299(11) 0.0190(10) 0.0181(11) -0.0007(8) -0.0110(9) 0.0000(8)
N9 0.0234(11) 0.0154(9) 0.0177(10) -0.0019(8) -0.0028(8) -0.0013(8)
N10 0.0227(10) 0.0157(10) 0.0156(10) -0.0003(7) -0.0041(8) -0.0007(7)
N12 0.0201(9) 0.0164(9) 0.0167(10) 0.0003(8) -0.0024(8) -0.0011(8)
O4 0.0227(9) 0.0327(10) 0.0308(11) -0.0083(8) 0.0029(8) -0.0044(7)
N11 0.0209(10) 0.0179(10) 0.0230(11) 0.0009(8) -0.0008(9) -0.0021(8)
O5 0.0364(10) 0.0308(10) 0.0217(9) 0.0037(8) -0.0016(8) -0.0058(8)

loop_
_atom_type_symbol
_atom_type_description
_atom_type_scat_dispersion_real
_atom_type_scat_dispersion_imag
_atom_type_scat_source
C C 0.0181 0.0091 'International Tables Vol C Tables 4.2.6.8 and 6.1.1.4'
H H 0.0000 0.0000 'International Tables Vol C Tables 4.2.6.8 and 6.1.1.4'
N N 0.0311 0.0180 'International Tables Vol C Tables 4.2.6.8 and 6.1.1.4'
O O 0.0492 0.0322 'International Tables Vol C Tables 4.2.6.8 and 6.1.1.4'

loop_
_geom_angle_atom_site_label_1
_geom_angle_atom_site_label_2
_geom_angle_atom_site_label_3
_geom_angle
_geom_angle_site_symmetry_1
_geom_angle_site_symmetry_3
_geom_angle_publ_flag
N3 C1 N4 113.4(2) . . ?
N3 C1 N5 124.2(2) . . ?
N4 C1 N5 122.5(2) . . ?
N2 N1 N4 110.40(18) . . ?
N12 O1 H1 109.5 . . ?
N7 C2 N5 109.40(19) . . ?
N7 C2 N8 126.5(2) . . ?
N8 C2 N5 124.1(2) . . ?
N1 N2 N3 109.31(19) . . ?
N6 C3 N7 115.7(2) . . ?
N6 C3 N10 130.4(2) . . ?
N7 C3 N10 113.8(2) . . ?
C1 N3 N2 104.07(19) . . ?
C1 N4 N1 102.9(2) . . ?
C1 N5 N6 120.37(18) . . ?
C2 N5 C1 129.04(19) . . ?
C2 N5 N6 110.02(18) . . ?
C3 N6 N5 101.21(19) . . ?
C2 N7 C3 103.63(19) . . ?
C2 N8 H8A 120.0 . . ?
C2 N8 H8B 120.0 . . ?
H8A N8 H8B 120.0 . . ?
O2 N9 O3 119.0(2) . . ?
O2 N9 N10 124.57(19) . . ?
O3 N9 N10 116.41(18) . . ?
N9 N10 C3 117.8(2) . . ?
O1 N12 H12A 109.5 . . ?
O1 N12 H12B 110.1 . . ?
O1 N12 H12C 110(2) . . ?
H12A N12 H12B 109.1 . . ?
H12A N12 H12C 107.1 . . ?
H12B N12 H12C 111.1 . . ?
N11 O4 H4 109.5 . . ?
O4 N11 H11A 110.6 . . ?
O4 N11 H11B 110.2 . . ?
O4 N11 H11C 108.7(18) . . ?
H11A N11 H11B 108.7 . . ?
H11A N11 H11C 109.4 . . ?
H11B N11 H11C 109.2 . . ?
H5A O5 H5B 104.5 . . ?

loop_
_geom_bond_atom_site_label_1
_geom_bond_atom_site_label_2
_geom_bond_distance
_geom_bond_site_symmetry_2
_geom_bond_publ_flag
C1 N3 1.322(3) . ?
C1 N4 1.334(3) . ?
C1 N5 1.393(3) . ?
N1 N2 1.300(3) . ?
N1 N4 1.356(3) . ?
O1 H1 0.8400 . ?
O1 N12 1.415(2) . ?
C2 N5 1.362(3) . ?
C2 N7 1.330(3) . ?
C2 N8 1.332(3) . ?
N2 N3 1.352(3) . ?
O2 N9 1.244(3) . ?
C3 N6 1.322(3) . ?
C3 N7 1.377(3) . ?
C3 N10 1.390(3) . ?
O3 N9 1.274(2) . ?
N5 N6 1.404(3) . ?
N8 H8A 0.8800 . ?
N8 H8B 0.8800 . ?
N9 N10 1.301(3) . ?
N12 H12A 0.8830 . ?
N12 H12B 0.8830 . ?
N12 H12C 0.94(2) . ?
O4 H4 0.8400 . ?
O4 N11 1.406(3) . ?
N11 H11A 0.8881 . ?
N11 H11B 0.8877 . ?
N11 H11C 0.95(3) . ?
O5 H5A 0.8702 . ?
O5 H5B 0.8697 . ?

loop_
_geom_hbond_atom_site_label_D
_geom_hbond_atom_site_label_H
_geom_hbond_atom_site_label_A
_geom_hbond_distance_DH
_geom_hbond_distance_HA
_geom_hbond_distance_DA
_geom_hbond_angle_DHA
_geom_hbond_site_symmetry_A
O1 H1 N3 0.84 1.83 2.645(3) 164.2 .
N8 H8A O2 0.88 2.10 2.934(3) 156.9 2_464
N8 H8B N4 0.88 2.24 2.859(3) 126.9 .
N12 H12A N7 0.88 2.01 2.877(3) 165.3 2_665
N12 H12B O1 0.88 2.29 2.995(3) 136.9 1_455
N12 H12C O2 0.94(2) 2.10(3) 2.696(3) 120(2) .
N12 H12C N6 0.94(2) 1.99(2) 2.890(3) 161(3) .
O4 H4 O5 0.84 1.77 2.596(3) 169.7 .
N11 H11A N1 0.89 1.99 2.847(3) 163.0 3_445
N11 H11B O3 0.89 1.88 2.733(3) 159.9 .
N11 H11C O1 0.95(3) 2.18(3) 2.940(3) 136(2) 2_464
O5 H5A N2 0.87 2.01 2.872(3) 168.8 2_464
O5 H5B N4 0.87 2.10 2.902(3) 152.7 3_445

loop_
_geom_torsion_atom_site_label_1
_geom_torsion_atom_site_label_2
_geom_torsion_atom_site_label_3
_geom_torsion_atom_site_label_4
_geom_torsion
_geom_torsion_site_symmetry_1
_geom_torsion_site_symmetry_2
_geom_torsion_site_symmetry_3
_geom_torsion_site_symmetry_4
_geom_torsion_publ_flag
C1 N5 N6 C3 -172.88(19) . . . . ?
N1 N2 N3 C1 0.1(2) . . . . ?
C2 N5 N6 C3 -0.8(2) . . . . ?
N2 N1 N4 C1 0.2(2) . . . . ?
O2 N9 N10 C3 2.1(3) . . . . ?
N3 C1 N4 N1 -0.2(2) . . . . ?
N3 C1 N5 C2 -176.2(2) . . . . ?
N3 C1 N5 N6 -5.7(3) . . . . ?
O3 N9 N10 C3 -177.2(2) . . . . ?
N4 C1 N3 N2 0.1(3) . . . . ?
N4 C1 N5 C2 3.2(3) . . . . ?
N4 C1 N5 N6 173.6(2) . . . . ?
N4 N1 N2 N3 -0.2(2) . . . . ?
N5 C1 N3 N2 179.52(19) . . . . ?
N5 C1 N4 N1 -179.64(19) . . . . ?
N5 C2 N7 C3 -0.5(2) . . . . ?
N6 C3 N7 C2 0.0(3) . . . . ?
N6 C3 N10 N9 0.9(4) . . . . ?
N7 C2 N5 C1 172.1(2) . . . . ?
N7 C2 N5 N6 0.9(3) . . . . ?
N7 C3 N6 N5 0.5(3) . . . . ?
N7 C3 N10 N9 177.54(18) . . . . ?
N8 C2 N5 C1 -9.3(4) . . . . ?
N8 C2 N5 N6 179.5(2) . . . . ?
N8 C2 N7 C3 -179.1(2) . . . . ?
N10 C3 N6 N5 177.1(2) . . . . ?
N10 C3 N7 C2 -177.14(19) . . . . ?
